data_4304764
loop_
_publ_author_name
'Michael T. Mock'
'Codrina V. Popescu'
'Glenn P. A. Yap'
'William G. Dougherty'
'Charles G. Riordan'

_publ_section_title
;
Monovalent Iron in a Sulfur-Rich Environment
;
_journal_name_full 'Inorganic Chemistry'
_journal_page_first 1889
_journal_page_last 1891
_journal_paper_doi 10.1021/ic7023378
_journal_volume 47
_journal_year 2008
_chemical_formula_moiety 'C41 H68 N4 S3 B Fe, 0.5(C5 H12)'
_chemical_formula_sum 'C43.5 H74 B Fe N4 S3'
_chemical_formula_weight 815.91
_chemical_name_systematic
; 
 ? 
;
_space_group_IT_number 15
_symmetry_cell_setting monoclinic
_symmetry_space_group_name_Hall '-C 2yc'
_symmetry_space_group_name_H-M 'C 1 2/c 1'
_atom_sites_solution_hydrogens geom
_atom_sites_solution_primary direct
_atom_sites_solution_secondary difmap
_audit_creation_method SHELXL-97
_cell_angle_alpha 90.00
_cell_angle_beta 103.623(6)
_cell_angle_gamma 90.00
_cell_formula_units_Z 8
_cell_length_a 41.193(8)
_cell_length_b 12.235(3)
_cell_length_c 19.800(4)
_cell_measurement_reflns_used 876
_cell_measurement_temperature 120(2)
_cell_measurement_theta_max 26.55
_cell_measurement_theta_min 2.26
_cell_volume 9698(4)
_computing_cell_refinement 'SAINT (Bruker, 2002)'
_computing_data_collection 'SMART (Bruker, 2002)'
_computing_data_reduction SAINT
_computing_molecular_graphics 'SHELXTL (Sheldrick, 2001)'
_computing_publication_material 'SHELXTL (Sheldrick, 2001)'
_computing_structure_refinement 'SHELXL-97 (Sheldrick, 1997)'
_computing_structure_solution 'SHELXS-97 (Sheldrick, 1990)'
_diffrn_ambient_temperature 293(2)
_diffrn_detector_area_resol_mean 836.6
_diffrn_measured_fraction_theta_full 1.000
_diffrn_measured_fraction_theta_max 1.000
_diffrn_measurement_device_type 'Bruker AXS APEX diffractometer'
_diffrn_measurement_method \w
_diffrn_radiation_monochromator graphite
_diffrn_radiation_source 'fine-focus sealed tube'
_diffrn_radiation_type MoK\a
_diffrn_radiation_wavelength 0.71073
_diffrn_reflns_av_R_equivalents 0.0938
_diffrn_reflns_av_sigmaI/netI 0.0802
_diffrn_reflns_limit_h_max 48
_diffrn_reflns_limit_h_min -48
_diffrn_reflns_limit_k_max 14
_diffrn_reflns_limit_k_min -14
_diffrn_reflns_limit_l_max 23
_diffrn_reflns_limit_l_min -23
_diffrn_reflns_number 42178
_diffrn_reflns_theta_full 25.00
_diffrn_reflns_theta_max 25.00
_diffrn_reflns_theta_min 1.74
_diffrn_standards_decay_% 1
_diffrn_standards_interval_count 0
_diffrn_standards_interval_time 0
_diffrn_standards_number 0
_exptl_absorpt_coefficient_mu 0.472
_exptl_absorpt_correction_T_max 0.9745
_exptl_absorpt_correction_T_min 0.9034
_exptl_absorpt_correction_type multi-scan
_exptl_absorpt_process_details 'SADABS (Sheldrick, 2003)'
_exptl_crystal_colour orange
_exptl_crystal_density_diffrn 1.118
_exptl_crystal_density_method 'not measured'
_exptl_crystal_description blade
_exptl_crystal_F_000 3536
_exptl_crystal_size_max 0.22
_exptl_crystal_size_mid 0.14
_exptl_crystal_size_min 0.05
_platon_squeeze_details
;
PLATON Reference : Spek, A.L. (2003), J.Appl.Cryst. 36, 7-13
Void space analysis consistent with four molecules of
cocrystallized pentane solvent molecules per
unit cell.
;
_refine_diff_density_max 0.545
_refine_diff_density_min -0.255
_refine_diff_density_rms 0.075
_refine_ls_extinction_method none
_refine_ls_goodness_of_fit_ref 1.010
_refine_ls_hydrogen_treatment constr
_refine_ls_matrix_type full
_refine_ls_number_parameters 461
_refine_ls_number_reflns 8556
_refine_ls_number_restraints 0
_refine_ls_restrained_S_all 1.010
_refine_ls_R_factor_all 0.0980
_refine_ls_R_factor_gt 0.0643
_refine_ls_shift/su_max 0.000
_refine_ls_shift/su_mean 0.000
_refine_ls_structure_factor_coef Fsqd
_refine_ls_weighting_details 'calc w=1/[\s^2^(Fo^2^)+(0.0853P)^2^] where P=(Fo^2^+2Fc^2^)/3'
_refine_ls_weighting_scheme calc
_refine_ls_wR_factor_gt 0.1512
_refine_ls_wR_factor_ref 0.1682
_reflns_number_gt 5928
_reflns_number_total 8556
_reflns_threshold_expression >2sigma(I)
_cod_data_source_file ic7023378-file001_7.cif
_cod_data_source_block char176s
_cod_depositor_comments
;
The following automatic conversions were performed:
'_symmetry_cell_setting' value 'Monoclinic' changed to 'monoclinic'
according to '/home/saulius/struct/CIF-dictionaries/cif_core.dic'
dictionary named 'cif_core.dic' version 2.4.1 from 2010-06-29.

Automatic conversion script
Id: cif_fix_enum 1527 2010-12-29 10:47:43Z saulius 
;
_cod_original_cell_volume 9699(3)
_cod_original_formula_sum 'C43.50 H74 B Fe N4 S3'
_cod_database_code 4304764

loop_
_symmetry_equiv_pos_as_xyz
'x, y, z'
'-x, y, -z+1/2'
'x+1/2, y+1/2, z'
'-x+1/2, y+1/2, -z+1/2'
'-x, -y, -z'
'x, -y, z-1/2'
'-x+1/2, -y+1/2, -z'
'x+1/2, -y+1/2, z-1/2'

loop_
_atom_site_label
_atom_site_type_symbol
_atom_site_fract_x
_atom_site_fract_y
_atom_site_fract_z
_atom_site_U_iso_or_equiv
_atom_site_adp_type
_atom_site_occupancy
_atom_site_symmetry_multiplicity
_atom_site_calc_flag
_atom_site_refinement_flags
_atom_site_disorder_assembly
_atom_site_disorder_group
Fe1 Fe 0.132350(13) 0.13299(4) 0.16223(3) 0.02733(17) Uani 1 1 d . . .
B1 B 0.06966(11) -0.0075(3) 0.0132(2) 0.0267(9) Uani 1 1 d . . .
N1 N 0.17460(8) 0.0956(3) 0.22540(17) 0.0343(8) Uani 1 1 d . . .
N2 N 0.18860(9) 0.1734(3) 0.26909(19) 0.0444(9) Uani 1 1 d . . .
N3 N 0.17147(8) 0.2671(3) 0.26343(19) 0.0424(9) Uani 1 1 d . . .
N4 N 0.14305(8) 0.2670(3) 0.21596(18) 0.0349(8) Uani 1 1 d . . .
S1 S 0.12242(3) 0.15145(8) 0.04354(5) 0.0322(2) Uani 1 1 d . . .
S2 S 0.08098(2) 0.05719(7) 0.15913(5) 0.0254(2) Uani 1 1 d . . .
S3 S 0.04381(3) 0.15662(8) -0.08859(5) 0.0366(3) Uani 1 1 d . . .
C1 C 0.02740(11) -0.1221(3) -0.0844(2) 0.0381(10) Uani 1 1 d . . .
H1A H 0.0136 -0.0609 -0.0918 0.046 Uiso 1 1 calc R . .
C2 C 0.01686(12) -0.2160(3) -0.1236(2) 0.0489(12) Uani 1 1 d . . .
H2A H -0.0034 -0.2168 -0.1565 0.059 Uiso 1 1 calc R . .
C3 C 0.03682(14) -0.3068(4) -0.1131(3) 0.0567(14) Uani 1 1 d . . .
H3A H 0.0301 -0.3697 -0.1389 0.068 Uiso 1 1 calc R . .
C4 C 0.06640(14) -0.3055(3) -0.0652(3) 0.0541(13) Uani 1 1 d . . .
H4A H 0.0799 -0.3672 -0.0577 0.065 Uiso 1 1 calc R . .
C5 C 0.07612(11) -0.2102(3) -0.0273(2) 0.0364(10) Uani 1 1 d . . .
H5A H 0.0965 -0.2101 0.0051 0.044 Uiso 1 1 calc R . .
C6 C 0.05714(10) -0.1155(3) -0.03530(19) 0.0320(9) Uani 1 1 d . . .
C7 C 0.10722(10) 0.0240(3) 0.0032(2) 0.0336(9) Uani 1 1 d . . .
H7A H 0.1065 0.0281 -0.0460 0.040 Uiso 1 1 calc R . .
H7B H 0.1227 -0.0338 0.0230 0.040 Uiso 1 1 calc R . .
C8 C 0.15891(11) 0.1930(4) 0.0095(2) 0.0458(12) Uani 1 1 d . . .
C9 C 0.14632(12) 0.2257(4) -0.0649(2) 0.0531(13) Uani 1 1 d . . .
H9A H 0.1649 0.2449 -0.0842 0.080 Uiso 1 1 calc R . .
H9B H 0.1317 0.2874 -0.0676 0.080 Uiso 1 1 calc R . .
H9C H 0.1344 0.1657 -0.0905 0.080 Uiso 1 1 calc R . .
C10 C 0.18353(14) 0.1003(6) 0.0154(4) 0.111(3) Uani 1 1 d . . .
H10A H 0.2018 0.1224 -0.0040 0.167 Uiso 1 1 calc R . .
H10B H 0.1726 0.0380 -0.0095 0.167 Uiso 1 1 calc R . .
H10C H 0.1918 0.0815 0.0634 0.167 Uiso 1 1 calc R . .
C11 C 0.17379(18) 0.2887(6) 0.0534(3) 0.126(4) Uani 1 1 d . . .
H11A H 0.1943 0.3095 0.0419 0.190 Uiso 1 1 calc R . .
H11B H 0.1781 0.2688 0.1016 0.190 Uiso 1 1 calc R . .
H11C H 0.1584 0.3489 0.0447 0.190 Uiso 1 1 calc R . .
C12 C 0.07070(10) -0.0482(3) 0.09292(18) 0.0285(9) Uani 1 1 d . . .
H12A H 0.0870 -0.1066 0.1049 0.034 Uiso 1 1 calc R . .
H12B H 0.0490 -0.0784 0.0938 0.034 Uiso 1 1 calc R . .
C13 C 0.07509(10) -0.0021(3) 0.24191(18) 0.0276(8) Uani 1 1 d . . .
C14 C 0.08935(13) 0.0811(4) 0.2983(2) 0.0501(12) Uani 1 1 d . . .
H14A H 0.0851 0.0573 0.3417 0.075 Uiso 1 1 calc R . .
H14B H 0.0789 0.1507 0.2859 0.075 Uiso 1 1 calc R . .
H14C H 0.1130 0.0876 0.3029 0.075 Uiso 1 1 calc R . .
C15 C 0.09256(11) -0.1112(3) 0.2572(2) 0.0424(11) Uani 1 1 d . . .
H15A H 0.0887 -0.1404 0.2996 0.064 Uiso 1 1 calc R . .
H15B H 0.1161 -0.1016 0.2619 0.064 Uiso 1 1 calc R . .
H15C H 0.0840 -0.1609 0.2197 0.064 Uiso 1 1 calc R . .
C16 C 0.03819(10) -0.0160(4) 0.2342(2) 0.0420(11) Uani 1 1 d . . .
H16A H 0.0341 -0.0419 0.2772 0.063 Uiso 1 1 calc R . .
H16B H 0.0297 -0.0678 0.1980 0.063 Uiso 1 1 calc R . .
H16C H 0.0272 0.0531 0.2225 0.063 Uiso 1 1 calc R . .
C17 C 0.04452(10) 0.0970(3) -0.00504(19) 0.0288(9) Uani 1 1 d . . .
H17A H 0.0514 0.1522 0.0306 0.035 Uiso 1 1 calc R . .
H17B H 0.0221 0.0738 -0.0042 0.035 Uiso 1 1 calc R . .
C18 C 0.02702(11) 0.2963(3) -0.0864(2) 0.0368(10) Uani 1 1 d . . .
C19 C -0.00657(13) 0.2937(4) -0.0692(3) 0.0768(19) Uani 1 1 d . . .
H19A H -0.0141 0.3672 -0.0651 0.115 Uiso 1 1 calc R . .
H19B H -0.0049 0.2559 -0.0261 0.115 Uiso 1 1 calc R . .
H19C H -0.0222 0.2565 -0.1055 0.115 Uiso 1 1 calc R . .
C20 C 0.02411(16) 0.3392(4) -0.1586(3) 0.0690(16) Uani 1 1 d . . .
H20A H 0.0163 0.4134 -0.1612 0.104 Uiso 1 1 calc R . .
H20B H 0.0086 0.2951 -0.1911 0.104 Uiso 1 1 calc R . .
H20C H 0.0456 0.3367 -0.1696 0.104 Uiso 1 1 calc R . .
C21 C 0.05099(15) 0.3657(4) -0.0341(3) 0.0775(19) Uani 1 1 d . . .
H21A H 0.0427 0.4393 -0.0358 0.116 Uiso 1 1 calc R . .
H21B H 0.0725 0.3656 -0.0450 0.116 Uiso 1 1 calc R . .
H21C H 0.0530 0.3364 0.0117 0.116 Uiso 1 1 calc R . .
C24 C 0.17683(10) -0.0913(3) 0.1849(2) 0.0400(10) Uani 1 1 d . . .
H24A H 0.1740 -0.0647 0.1378 0.048 Uiso 1 1 calc R . .
H24B H 0.1549 -0.1046 0.1932 0.048 Uiso 1 1 calc R . .
C25 C 0.19707(11) -0.1987(4) 0.1940(3) 0.0501(12) Uani 1 1 d . . .
H25A H 0.1852 -0.2537 0.1615 0.060 Uiso 1 1 calc R . .
C26 C 0.23092(13) -0.1766(4) 0.1791(3) 0.0614(14) Uani 1 1 d . . .
H26A H 0.2280 -0.1506 0.1317 0.074 Uiso 1 1 calc R . .
H26B H 0.2438 -0.2437 0.1839 0.074 Uiso 1 1 calc R . .
C27 C 0.24967(11) -0.0903(4) 0.2300(3) 0.0590(14) Uani 1 1 d . . .
H27A H 0.2716 -0.0764 0.2206 0.071 Uiso 1 1 calc R . .
C28 C 0.25383(12) -0.1322(4) 0.3032(3) 0.0690(16) Uani 1 1 d . . .
H28A H 0.2659 -0.0787 0.3357 0.083 Uiso 1 1 calc R . .
H28B H 0.2669 -0.1990 0.3089 0.083 Uiso 1 1 calc R . .
C29 C 0.21992(12) -0.1547(4) 0.3192(3) 0.0568(13) Uani 1 1 d . . .
H29A H 0.2231 -0.1815 0.3669 0.068 Uiso 1 1 calc R . .
C30 C 0.19981(12) -0.0464(4) 0.3105(2) 0.0485(12) Uani 1 1 d . . .
H30A H 0.1783 -0.0583 0.3210 0.058 Uiso 1 1 calc R . .
H30B H 0.2118 0.0081 0.3424 0.058 Uiso 1 1 calc R . .
C31 C 0.19497(10) -0.0060(3) 0.2358(2) 0.0382(10) Uani 1 1 d . . .
C32 C 0.20106(13) -0.2391(4) 0.2686(3) 0.0588(14) Uani 1 1 d . . .
H32A H 0.1792 -0.2516 0.2777 0.071 Uiso 1 1 calc R . .
H32B H 0.2132 -0.3077 0.2748 0.071 Uiso 1 1 calc R . .
C33 C 0.22946(11) 0.0151(3) 0.2220(3) 0.0492(12) Uani 1 1 d . . .
H33A H 0.2269 0.0436 0.1753 0.059 Uiso 1 1 calc R . .
H33B H 0.2412 0.0693 0.2545 0.059 Uiso 1 1 calc R . .
C34 C 0.09334(11) 0.3667(3) 0.1581(2) 0.0455(11) Uani 1 1 d . . .
H34A H 0.0799 0.3049 0.1658 0.055 Uiso 1 1 calc R . .
H34B H 0.0993 0.3561 0.1140 0.055 Uiso 1 1 calc R . .
C35 C 0.07298(12) 0.4729(3) 0.1557(3) 0.0503(12) Uani 1 1 d . . .
H35A H 0.0526 0.4684 0.1185 0.060 Uiso 1 1 calc R . .
C36 C 0.06400(13) 0.4883(4) 0.2252(3) 0.0612(14) Uani 1 1 d . . .
H36A H 0.0512 0.5550 0.2243 0.073 Uiso 1 1 calc R . .
H36B H 0.0503 0.4277 0.2335 0.073 Uiso 1 1 calc R . .
C37 C 0.09523(13) 0.4943(3) 0.2833(3) 0.0552(13) Uani 1 1 d . . .
H37A H 0.0890 0.5044 0.3277 0.066 Uiso 1 1 calc R . .
C38 C 0.11630(14) 0.5897(4) 0.2707(3) 0.0599(14) Uani 1 1 d . . .
H38A H 0.1365 0.5937 0.3077 0.072 Uiso 1 1 calc R . .
H38B H 0.1040 0.6572 0.2707 0.072 Uiso 1 1 calc R . .
C39 C 0.12556(12) 0.5758(3) 0.2008(3) 0.0529(13) Uani 1 1 d . . .
H39A H 0.1390 0.6383 0.1927 0.063 Uiso 1 1 calc R . .
C40 C 0.14606(12) 0.4702(3) 0.2034(3) 0.0480(12) Uani 1 1 d . . .
H40A H 0.1661 0.4746 0.2406 0.058 Uiso 1 1 calc R . .
H40B H 0.1527 0.4607 0.1599 0.058 Uiso 1 1 calc R . .
C41 C 0.12456(10) 0.3725(3) 0.2156(2) 0.0337(9) Uani 1 1 d . . .
C42 C 0.09416(13) 0.5688(4) 0.1425(3) 0.0594(14) Uani 1 1 d . . .
H42A H 0.1002 0.5591 0.0984 0.071 Uiso 1 1 calc R . .
H42B H 0.0815 0.6361 0.1404 0.071 Uiso 1 1 calc R . .
C43 C 0.11513(12) 0.3876(3) 0.2856(2) 0.0470(12) Uani 1 1 d . . .
H43A H 0.1352 0.3907 0.3228 0.056 Uiso 1 1 calc R . .
H43B H 0.1017 0.3262 0.2942 0.056 Uiso 1 1 calc R . .

loop_
_atom_site_aniso_label
_atom_site_aniso_U_11
_atom_site_aniso_U_22
_atom_site_aniso_U_33
_atom_site_aniso_U_23
_atom_site_aniso_U_13
_atom_site_aniso_U_12
Fe1 0.0267(3) 0.0238(3) 0.0304(3) -0.0006(2) 0.0044(2) -0.0002(2)
B1 0.032(3) 0.024(2) 0.023(2) 0.0008(17) 0.0041(19) -0.0031(18)
N1 0.0252(18) 0.0328(18) 0.040(2) -0.0025(15) -0.0022(15) 0.0008(14)
N2 0.035(2) 0.038(2) 0.055(2) -0.0088(18) -0.0004(18) 0.0002(16)
N3 0.031(2) 0.037(2) 0.053(2) -0.0088(17) -0.0019(18) 0.0002(15)
N4 0.0274(19) 0.0328(18) 0.043(2) -0.0027(15) 0.0054(16) -0.0004(14)
S1 0.0337(6) 0.0328(5) 0.0300(5) -0.0019(4) 0.0074(4) -0.0105(4)
S2 0.0302(5) 0.0231(5) 0.0226(5) 0.0004(4) 0.0057(4) -0.0022(4)
S3 0.0549(7) 0.0281(5) 0.0262(5) 0.0046(4) 0.0085(5) -0.0004(5)
C1 0.051(3) 0.027(2) 0.037(2) 0.0023(18) 0.011(2) -0.0085(18)
C2 0.061(3) 0.038(3) 0.040(3) 0.002(2) -0.002(2) -0.012(2)
C3 0.090(4) 0.029(2) 0.047(3) -0.012(2) 0.009(3) -0.012(2)
C4 0.082(4) 0.021(2) 0.058(3) -0.004(2) 0.014(3) 0.001(2)
C5 0.043(3) 0.030(2) 0.036(2) -0.0073(18) 0.008(2) 0.0018(18)
C6 0.047(3) 0.026(2) 0.024(2) -0.0015(16) 0.0126(19) -0.0070(17)
C7 0.045(3) 0.023(2) 0.033(2) -0.0038(17) 0.0087(19) -0.0018(17)
C8 0.037(3) 0.061(3) 0.041(3) 0.002(2) 0.011(2) -0.021(2)
C9 0.055(3) 0.065(3) 0.042(3) 0.009(2) 0.019(2) -0.015(2)
C10 0.049(4) 0.176(7) 0.125(6) 0.090(6) 0.052(4) 0.027(4)
C11 0.144(6) 0.186(8) 0.064(4) -0.061(5) 0.054(4) -0.142(6)
C12 0.043(2) 0.0218(19) 0.021(2) -0.0021(15) 0.0077(17) -0.0037(16)
C13 0.035(2) 0.029(2) 0.0195(19) 0.0055(15) 0.0073(17) -0.0045(16)
C14 0.073(3) 0.052(3) 0.028(2) -0.005(2) 0.018(2) -0.019(2)
C15 0.044(3) 0.047(3) 0.038(2) 0.018(2) 0.013(2) 0.009(2)
C16 0.042(3) 0.057(3) 0.030(2) 0.014(2) 0.012(2) 0.005(2)
C17 0.033(2) 0.028(2) 0.025(2) 0.0040(16) 0.0067(17) -0.0037(16)
C18 0.049(3) 0.022(2) 0.034(2) 0.0114(17) -0.003(2) -0.0001(17)
C19 0.056(3) 0.045(3) 0.136(6) 0.036(3) 0.035(4) 0.019(3)
C20 0.112(5) 0.041(3) 0.049(3) 0.019(2) 0.010(3) 0.003(3)
C21 0.093(5) 0.033(3) 0.081(4) -0.003(3) -0.031(3) 0.001(3)
C24 0.031(2) 0.039(2) 0.049(3) -0.003(2) 0.008(2) 0.0048(18)
C25 0.046(3) 0.033(2) 0.073(3) 0.001(2) 0.016(3) 0.005(2)
C26 0.062(4) 0.039(3) 0.087(4) 0.005(3) 0.025(3) 0.016(2)
C27 0.027(3) 0.060(3) 0.089(4) 0.007(3) 0.012(3) 0.009(2)
C28 0.041(3) 0.059(3) 0.094(4) -0.002(3) -0.010(3) 0.018(2)
C29 0.048(3) 0.048(3) 0.068(3) 0.013(3) 0.000(3) 0.014(2)
C30 0.043(3) 0.044(3) 0.054(3) 0.000(2) 0.002(2) 0.006(2)
C31 0.026(2) 0.033(2) 0.051(3) 0.001(2) 0.001(2) 0.0065(17)
C32 0.059(3) 0.039(3) 0.077(4) 0.008(3) 0.013(3) 0.011(2)
C33 0.039(3) 0.037(2) 0.069(3) 0.004(2) 0.008(2) 0.006(2)
C34 0.042(3) 0.033(2) 0.056(3) -0.009(2) 0.001(2) 0.0059(19)
C35 0.047(3) 0.037(3) 0.059(3) -0.007(2) -0.003(2) 0.015(2)
C36 0.060(3) 0.035(3) 0.089(4) -0.011(3) 0.018(3) 0.013(2)
C37 0.082(4) 0.032(2) 0.057(3) -0.004(2) 0.026(3) 0.017(2)
C38 0.084(4) 0.029(2) 0.058(3) -0.007(2) 0.001(3) 0.011(2)
C39 0.063(3) 0.027(2) 0.062(3) 0.007(2) 0.002(3) -0.008(2)
C40 0.052(3) 0.037(2) 0.051(3) 0.004(2) 0.005(2) -0.001(2)
C41 0.033(2) 0.024(2) 0.040(2) -0.0041(17) 0.0013(19) 0.0035(16)
C42 0.071(4) 0.040(3) 0.060(3) -0.001(2) 0.001(3) 0.015(2)
C43 0.061(3) 0.033(2) 0.046(3) -0.005(2) 0.011(2) 0.007(2)

loop_
_atom_type_symbol
_atom_type_description
_atom_type_scat_dispersion_real
_atom_type_scat_dispersion_imag
_atom_type_scat_source
C C 0.0033 0.0016 'International Tables Vol C Tables 4.2.6.8 and 6.1.1.4'
H H 0.0000 0.0000 'International Tables Vol C Tables 4.2.6.8 and 6.1.1.4'
B B 0.0013 0.0007 'International Tables Vol C Tables 4.2.6.8 and 6.1.1.4'
N N 0.0061 0.0033 'International Tables Vol C Tables 4.2.6.8 and 6.1.1.4'
S S 0.1246 0.1234 'International Tables Vol C Tables 4.2.6.8 and 6.1.1.4'
Fe Fe 0.3463 0.8444 'International Tables Vol C Tables 4.2.6.8 and 6.1.1.4'

loop_
_geom_angle_atom_site_label_1
_geom_angle_atom_site_label_2
_geom_angle_atom_site_label_3
_geom_angle
_geom_angle_site_symmetry_1
_geom_angle_site_symmetry_3
_geom_angle_publ_flag
N1 Fe1 N4 78.07(14) . . ?
N1 Fe1 S2 126.99(10) . . ?
N4 Fe1 S2 116.28(10) . . ?
N1 Fe1 S1 126.69(11) . . ?
N4 Fe1 S1 116.01(10) . . ?
S2 Fe1 S1 94.09(4) . . ?
C17 B1 C6 113.9(3) . . ?
C17 B1 C12 108.8(3) . . ?
C6 B1 C12 104.5(3) . . ?
C17 B1 C7 110.8(3) . . ?
C6 B1 C7 106.9(3) . . ?
C12 B1 C7 111.9(3) . . ?
N2 N1 C31 111.5(3) . . ?
N2 N1 Fe1 116.0(3) . . ?
C31 N1 Fe1 132.6(3) . . ?
N1 N2 N3 114.9(3) . . ?
N4 N3 N2 114.9(3) . . ?
N3 N4 C41 111.6(3) . . ?
N3 N4 Fe1 116.1(2) . . ?
C41 N4 Fe1 132.3(3) . . ?
C7 S1 C8 107.7(2) . . ?
C7 S1 Fe1 109.17(13) . . ?
C8 S1 Fe1 115.68(14) . . ?
C12 S2 C13 107.60(16) . . ?
C12 S2 Fe1 111.26(13) . . ?
C13 S2 Fe1 116.38(12) . . ?
C17 S3 C18 106.17(18) . . ?
C6 C1 C2 123.3(4) . . ?
C3 C2 C1 119.1(4) . . ?
C4 C3 C2 120.4(4) . . ?
C3 C4 C5 118.9(4) . . ?
C6 C5 C4 123.8(4) . . ?
C1 C6 C5 114.6(4) . . ?
C1 C6 B1 124.4(3) . . ?
C5 C6 B1 121.0(4) . . ?
B1 C7 S1 112.8(3) . . ?
C9 C8 C11 111.2(5) . . ?
C9 C8 C10 110.4(4) . . ?
C11 C8 C10 111.5(6) . . ?
C9 C8 S1 107.9(3) . . ?
C11 C8 S1 105.0(3) . . ?
C10 C8 S1 110.7(3) . . ?
B1 C12 S2 115.2(2) . . ?
C16 C13 C15 110.1(3) . . ?
C16 C13 C14 110.9(3) . . ?
C15 C13 C14 111.1(3) . . ?
C16 C13 S2 107.1(3) . . ?
C15 C13 S2 111.5(3) . . ?
C14 C13 S2 106.1(3) . . ?
B1 C17 S3 113.2(3) . . ?
C20 C18 C19 110.6(4) . . ?
C20 C18 C21 110.4(4) . . ?
C19 C18 C21 110.1(5) . . ?
C20 C18 S3 104.4(3) . . ?
C19 C18 S3 110.9(3) . . ?
C21 C18 S3 110.4(3) . . ?
C31 C24 C25 109.9(4) . . ?
C26 C25 C32 110.6(4) . . ?
C26 C25 C24 108.8(4) . . ?
C32 C25 C24 108.7(4) . . ?
C25 C26 C27 109.7(4) . . ?
C28 C27 C33 108.9(4) . . ?
C28 C27 C26 108.8(4) . . ?
C33 C27 C26 109.6(4) . . ?
C27 C28 C29 111.0(4) . . ?
C32 C29 C28 109.6(4) . . ?
C32 C29 C30 109.3(4) . . ?
C28 C29 C30 108.3(4) . . ?
C31 C30 C29 109.2(4) . . ?
N1 C31 C24 108.0(3) . . ?
N1 C31 C30 110.2(3) . . ?
C24 C31 C30 110.6(4) . . ?
N1 C31 C33 110.6(3) . . ?
C24 C31 C33 109.3(4) . . ?
C30 C31 C33 108.2(4) . . ?
C29 C32 C25 109.8(4) . . ?
C27 C33 C31 110.3(4) . . ?
C41 C34 C35 110.2(3) . . ?
C36 C35 C42 109.4(4) . . ?
C36 C35 C34 108.8(4) . . ?
C42 C35 C34 109.0(4) . . ?
C37 C36 C35 110.5(4) . . ?
C38 C37 C36 109.3(4) . . ?
C38 C37 C43 109.7(4) . . ?
C36 C37 C43 109.4(4) . . ?
C37 C38 C39 109.8(4) . . ?
C42 C39 C38 110.1(4) . . ?
C42 C39 C40 109.9(4) . . ?
C38 C39 C40 108.4(4) . . ?
C39 C40 C41 109.0(4) . . ?
N4 C41 C34 107.8(3) . . ?
N4 C41 C43 109.6(3) . . ?
C34 C41 C43 109.6(4) . . ?
N4 C41 C40 111.0(3) . . ?
C34 C41 C40 109.7(4) . . ?
C43 C41 C40 109.0(3) . . ?
C39 C42 C35 109.5(4) . . ?
C41 C43 C37 108.9(4) . . ?

loop_
_geom_bond_atom_site_label_1
_geom_bond_atom_site_label_2
_geom_bond_distance
_geom_bond_site_symmetry_2
_geom_bond_publ_flag
Fe1 N1 1.943(3) . ?
Fe1 N4 1.947(3) . ?
Fe1 S2 2.2979(11) . ?
Fe1 S1 2.2997(12) . ?
B1 C17 1.631(5) . ?
B1 C6 1.644(5) . ?
B1 C12 1.646(5) . ?
B1 C7 1.651(6) . ?
N1 N2 1.324(4) . ?
N1 C31 1.487(5) . ?
N2 N3 1.337(5) . ?
N3 N4 1.317(4) . ?
N4 C41 1.498(5) . ?
S1 C7 1.797(4) . ?
S1 C8 1.857(4) . ?
S2 C12 1.816(4) . ?
S2 C13 1.860(4) . ?
S3 C17 1.802(4) . ?
S3 C18 1.848(4) . ?
C1 C6 1.375(6) . ?
C1 C2 1.398(5) . ?
C2 C3 1.368(7) . ?
C3 C4 1.357(7) . ?
C4 C5 1.393(5) . ?
C5 C6 1.386(5) . ?
C8 C9 1.496(6) . ?
C8 C11 1.499(7) . ?
C8 C10 1.507(8) . ?
C13 C16 1.501(5) . ?
C13 C15 1.513(5) . ?
C13 C14 1.523(5) . ?
C18 C20 1.500(6) . ?
C18 C19 1.501(6) . ?
C18 C21 1.513(6) . ?
C24 C31 1.519(6) . ?
C24 C25 1.543(6) . ?
C25 C26 1.516(7) . ?
C25 C32 1.529(7) . ?
C26 C27 1.536(7) . ?
C27 C28 1.509(8) . ?
C27 C33 1.523(6) . ?
C28 C29 1.528(7) . ?
C29 C32 1.519(7) . ?
C29 C30 1.550(6) . ?
C30 C31 1.527(6) . ?
C31 C33 1.531(6) . ?
C34 C41 1.505(6) . ?
C34 C35 1.542(5) . ?
C35 C36 1.519(7) . ?
C35 C42 1.521(7) . ?
C36 C37 1.512(7) . ?
C37 C38 1.510(7) . ?
C37 C43 1.537(6) . ?
C38 C39 1.530(7) . ?
C39 C42 1.519(6) . ?
C39 C40 1.538(6) . ?
C40 C41 1.541(6) . ?
C41 C43 1.535(6) . ?

loop_
_geom_torsion_atom_site_label_1
_geom_torsion_atom_site_label_2
_geom_torsion_atom_site_label_3
_geom_torsion_atom_site_label_4
_geom_torsion
_geom_torsion_site_symmetry_1
_geom_torsion_site_symmetry_2
_geom_torsion_site_symmetry_3
_geom_torsion_site_symmetry_4
_geom_torsion_publ_flag
N4 Fe1 N1 N2 -0.8(3) . . . . ?
S2 Fe1 N1 N2 -114.8(3) . . . . ?
S1 Fe1 N1 N2 112.9(3) . . . . ?
N4 Fe1 N1 C31 178.4(4) . . . . ?
S2 Fe1 N1 C31 64.3(4) . . . . ?
S1 Fe1 N1 C31 -67.9(4) . . . . ?
C31 N1 N2 N3 -179.2(3) . . . . ?
Fe1 N1 N2 N3 0.1(5) . . . . ?
N1 N2 N3 N4 1.0(5) . . . . ?
N2 N3 N4 C41 176.9(3) . . . . ?
N2 N3 N4 Fe1 -1.6(5) . . . . ?
N1 Fe1 N4 N3 1.3(3) . . . . ?
S2 Fe1 N4 N3 126.8(3) . . . . ?
S1 Fe1 N4 N3 -123.9(3) . . . . ?
N1 Fe1 N4 C41 -176.9(4) . . . . ?
S2 Fe1 N4 C41 -51.3(4) . . . . ?
S1 Fe1 N4 C41 57.9(4) . . . . ?
N1 Fe1 S1 C7 93.88(19) . . . . ?
N4 Fe1 S1 C7 -171.72(18) . . . . ?
S2 Fe1 S1 C7 -49.79(15) . . . . ?
N1 Fe1 S1 C8 -27.7(2) . . . . ?
N4 Fe1 S1 C8 66.7(2) . . . . ?
S2 Fe1 S1 C8 -171.40(18) . . . . ?
N1 Fe1 S2 C12 -97.77(18) . . . . ?
N4 Fe1 S2 C12 167.45(17) . . . . ?
S1 Fe1 S2 C12 45.74(13) . . . . ?
N1 Fe1 S2 C13 25.94(19) . . . . ?
N4 Fe1 S2 C13 -68.84(18) . . . . ?
S1 Fe1 S2 C13 169.45(14) . . . . ?
C6 C1 C2 C3 0.3(7) . . . . ?
C1 C2 C3 C4 0.0(7) . . . . ?
C2 C3 C4 C5 -0.4(7) . . . . ?
C3 C4 C5 C6 0.5(7) . . . . ?
C2 C1 C6 C5 -0.2(6) . . . . ?
C2 C1 C6 B1 -178.1(4) . . . . ?
C4 C5 C6 C1 -0.2(6) . . . . ?
C4 C5 C6 B1 177.8(4) . . . . ?
C17 B1 C6 C1 -3.7(5) . . . . ?
C12 B1 C6 C1 114.9(4) . . . . ?
C7 B1 C6 C1 -126.4(4) . . . . ?
C17 B1 C6 C5 178.5(3) . . . . ?
C12 B1 C6 C5 -62.9(5) . . . . ?
C7 B1 C6 C5 55.8(5) . . . . ?
C17 B1 C7 S1 47.5(4) . . . . ?
C6 B1 C7 S1 172.1(3) . . . . ?
C12 B1 C7 S1 -74.0(3) . . . . ?
C8 S1 C7 B1 -165.7(3) . . . . ?
Fe1 S1 C7 B1 68.0(3) . . . . ?
C7 S1 C8 C9 70.5(4) . . . . ?
Fe1 S1 C8 C9 -167.1(3) . . . . ?
C7 S1 C8 C11 -170.8(4) . . . . ?
Fe1 S1 C8 C11 -48.4(5) . . . . ?
C7 S1 C8 C10 -50.4(5) . . . . ?
Fe1 S1 C8 C10 72.0(4) . . . . ?
C17 B1 C12 S2 -53.8(4) . . . . ?
C6 B1 C12 S2 -175.8(3) . . . . ?
C7 B1 C12 S2 68.8(4) . . . . ?
C13 S2 C12 B1 172.5(3) . . . . ?
Fe1 S2 C12 B1 -58.9(3) . . . . ?
C12 S2 C13 C16 -70.8(3) . . . . ?
Fe1 S2 C13 C16 163.7(2) . . . . ?
C12 S2 C13 C15 49.7(3) . . . . ?
Fe1 S2 C13 C15 -75.9(3) . . . . ?
C12 S2 C13 C14 170.8(3) . . . . ?
Fe1 S2 C13 C14 45.2(3) . . . . ?
C6 B1 C17 S3 -68.7(4) . . . . ?
C12 B1 C17 S3 175.2(2) . . . . ?
C7 B1 C17 S3 51.9(4) . . . . ?
C18 S3 C17 B1 -160.3(3) . . . . ?
C17 S3 C18 C20 -175.3(3) . . . . ?
C17 S3 C18 C19 -56.2(4) . . . . ?
C17 S3 C18 C21 66.1(4) . . . . ?
C31 C24 C25 C26 -60.9(5) . . . . ?
C31 C24 C25 C32 59.6(5) . . . . ?
C32 C25 C26 C27 -59.1(5) . . . . ?
C24 C25 C26 C27 60.2(5) . . . . ?
C25 C26 C27 C28 59.3(5) . . . . ?
C25 C26 C27 C33 -59.7(5) . . . . ?
C33 C27 C28 C29 59.7(5) . . . . ?
C26 C27 C28 C29 -59.8(5) . . . . ?
C27 C28 C29 C32 59.5(5) . . . . ?
C27 C28 C29 C30 -59.7(6) . . . . ?
C32 C29 C30 C31 -59.2(5) . . . . ?
C28 C29 C30 C31 60.2(5) . . . . ?
N2 N1 C31 C24 178.8(3) . . . . ?
Fe1 N1 C31 C24 -0.4(5) . . . . ?
N2 N1 C31 C30 57.9(4) . . . . ?
Fe1 N1 C31 C30 -121.3(4) . . . . ?
N2 N1 C31 C33 -61.7(5) . . . . ?
Fe1 N1 C31 C33 119.1(4) . . . . ?
C25 C24 C31 N1 -179.8(3) . . . . ?
C25 C24 C31 C30 -59.2(5) . . . . ?
C25 C24 C31 C33 59.8(5) . . . . ?
C29 C30 C31 N1 177.8(3) . . . . ?
C29 C30 C31 C24 58.5(5) . . . . ?
C29 C30 C31 C33 -61.2(5) . . . . ?
C28 C29 C32 C25 -57.5(5) . . . . ?
C30 C29 C32 C25 61.1(5) . . . . ?
C26 C25 C32 C29 58.3(5) . . . . ?
C24 C25 C32 C29 -61.0(5) . . . . ?
C28 C27 C33 C31 -60.2(5) . . . . ?
C26 C27 C33 C31 58.7(5) . . . . ?
N1 C31 C33 C27 -177.8(4) . . . . ?
C24 C31 C33 C27 -59.0(5) . . . . ?
C30 C31 C33 C27 61.4(5) . . . . ?
C41 C34 C35 C36 -59.1(5) . . . . ?
C41 C34 C35 C42 60.1(5) . . . . ?
C42 C35 C36 C37 -59.9(5) . . . . ?
C34 C35 C36 C37 59.1(5) . . . . ?
C35 C36 C37 C38 60.0(5) . . . . ?
C35 C36 C37 C43 -60.3(5) . . . . ?
C36 C37 C38 C39 -59.0(5) . . . . ?
C43 C37 C38 C39 61.1(5) . . . . ?
C37 C38 C39 C42 59.0(5) . . . . ?
C37 C38 C39 C40 -61.3(5) . . . . ?
C42 C39 C40 C41 -59.4(5) . . . . ?
C38 C39 C40 C41 61.1(5) . . . . ?
N3 N4 C41 C34 177.6(3) . . . . ?
Fe1 N4 C41 C34 -4.2(5) . . . . ?
N3 N4 C41 C43 -63.1(4) . . . . ?
Fe1 N4 C41 C43 115.1(4) . . . . ?
N3 N4 C41 C40 57.4(4) . . . . ?
Fe1 N4 C41 C40 -124.4(3) . . . . ?
C35 C34 C41 N4 179.3(4) . . . . ?
C35 C34 C41 C43 60.1(5) . . . . ?
C35 C34 C41 C40 -59.6(5) . . . . ?
C39 C40 C41 N4 178.0(3) . . . . ?
C39 C40 C41 C34 58.9(5) . . . . ?
C39 C40 C41 C43 -61.2(5) . . . . ?
C38 C39 C42 C35 -58.7(5) . . . . ?
C40 C39 C42 C35 60.6(5) . . . . ?
C36 C35 C42 C39 58.8(5) . . . . ?
C34 C35 C42 C39 -60.1(5) . . . . ?
N4 C41 C43 C37 -178.2(4) . . . . ?
C34 C41 C43 C37 -60.0(5) . . . . ?
C40 C41 C43 C37 60.1(5) . . . . ?
C38 C37 C43 C41 -60.2(5) . . . . ?
C36 C37 C43 C41 59.8(5) . . . . ?

loop_
_platon_squeeze_void_nr
_platon_squeeze_void_average_x
_platon_squeeze_void_average_y
_platon_squeeze_void_average_z
_platon_squeeze_void_volume
_platon_squeeze_void_count_electrons
1 0.250 0.152 0.500 442.6 75.1
2 0.250 -0.171 1.000 442.6 75.4
3 0.750 -0.207 0.500 442.6 75.1
4 0.750 0.185 1.000 442.6 75.4
